data_7117101
loop_
_publ_author_name
'Johannes F. Franz'
'Wolfgang B. Kraus'
'Kirsten Zeitler'

_publ_section_title
;
 No photocatalyst required -- versatile, visible light mediated
 transformations with polyhalomethanes
;
_journal_name_full Chem.Commun.
_journal_page_first 8280
_journal_paper_doi 10.1039/C4cc10270C
_journal_volume 51
_journal_year 2015
_chemical_compound_source 'see text'
_chemical_formula_moiety 'C15 H14 N, Br'
_chemical_formula_sum 'C15 H14 Br N'
_chemical_formula_weight 288.17
_space_group_IT_number 61
_symmetry_cell_setting orthorhombic
_symmetry_Int_Tables_number 61
_symmetry_space_group_name_Hall '-P 2ac 2ab'
_symmetry_space_group_name_H-M 'P b c a'
_atom_sites_solution_hydrogens geom
_atom_sites_solution_primary direct
_atom_sites_solution_secondary difmap
_audit_update_record
;
2014-03-25 deposited with the CCDC.
2015-04-01 downloaded from the CCDC.
;
_cell_angle_alpha 90
_cell_angle_beta 90
_cell_angle_gamma 90
_cell_formula_units_Z 8
_cell_length_a 19.3180(5)
_cell_length_b 7.18486(15)
_cell_length_c 19.6634(5)
_cell_measurement_reflns_used 4506
_cell_measurement_temperature 123
_cell_measurement_theta_max 75.1988
_cell_measurement_theta_min 3.2043
_cell_volume 2729.22(11)
_computing_cell_refinement
;
CrysAlisPro, Oxford Diffraction Ltd.,
Version 1.171.34.44 (release 25-10-2010 CrysAlis171 .NET)
;
_computing_data_collection
;
CrysAlisPro, Oxford Diffraction Ltd.,
Version 1.171.34.44 (release 25-10-2010 CrysAlis171 .NET)
;
_computing_data_reduction
;
CrysAlisPro, Oxford Diffraction Ltd.,
Version 1.171.34.44 (release 25-10-2010 CrysAlis171 .NET)
;
_computing_molecular_graphics 'PLATON (Spek, 1990)'
_computing_publication_material 'PLATON (Spek, 2003)'
_computing_structure_refinement 'SHELXL-97 (Sheldrick, 2008)'
_computing_structure_solution 'SIR-97 (Altomare, 1999)'
_diffrn_ambient_temperature 123
_diffrn_detector_area_resol_mean 10.3546
_diffrn_measured_fraction_theta_full 0.982
_diffrn_measured_fraction_theta_max 0.982
_diffrn_measurement_device_type 'SuperNova, Single source at offset), Atlas'
_diffrn_measurement_method '\w scans'
_diffrn_radiation_monochromator mirror
_diffrn_radiation_probe x-ray
_diffrn_radiation_source 'SuperNova (Cu) X-ray Source'
_diffrn_radiation_type CuK\a
_diffrn_radiation_wavelength 1.54184
_diffrn_reflns_av_R_equivalents 0.0284
_diffrn_reflns_av_sigmaI/netI 0.0217
_diffrn_reflns_limit_h_max 22
_diffrn_reflns_limit_h_min -23
_diffrn_reflns_limit_k_max 9
_diffrn_reflns_limit_k_min -8
_diffrn_reflns_limit_l_max 18
_diffrn_reflns_limit_l_min -24
_diffrn_reflns_number 9376
_diffrn_reflns_reduction_process
;
;
_diffrn_reflns_theta_full 75.38
_diffrn_reflns_theta_max 75.38
_diffrn_reflns_theta_min 4.50
_exptl_absorpt_coefficient_mu 3.908
_exptl_absorpt_correction_T_max 0.852
_exptl_absorpt_correction_T_min 0.700
_exptl_absorpt_correction_type analytical
_exptl_absorpt_process_details
;
CrysAlisPro, Oxford Diffraction Ltd.,
Version 1.171.33.55 (release 05-01-2010 CrysAlis171 .NET)
Analytical numeric absorption correction using a multifaceted crystal
model based on expressions derived by R.C. Clark & J.S. Reid.
(Clark, R. C. & Reid, J. S. (1995). Acta Cryst. A51, 887-897)
;
_exptl_crystal_colour 'colourless faint yellow'
_exptl_crystal_density_diffrn 1.403
_exptl_crystal_density_method 'Not Measured'
_exptl_crystal_description plate
_exptl_crystal_F_000 1168
_exptl_crystal_size_max 0.1324
_exptl_crystal_size_mid 0.0704
_exptl_crystal_size_min 0.0426
_refine_diff_density_max 1.227
_refine_diff_density_min -1.109
_refine_diff_density_rms 0.088
_refine_ls_abs_structure_Flack .
_refine_ls_extinction_method none
_refine_ls_goodness_of_fit_ref 1.104
_refine_ls_hydrogen_treatment constr
_refine_ls_matrix_type full
_refine_ls_number_parameters 154
_refine_ls_number_reflns 2769
_refine_ls_number_restraints 0
_refine_ls_restrained_S_all 1.104
_refine_ls_R_factor_all 0.0477
_refine_ls_R_factor_gt 0.0440
_refine_ls_shift/su_max 0.000
_refine_ls_shift/su_mean 0.000
_refine_ls_structure_factor_coef Fsqd
_refine_ls_weighting_details 'calc w=1/[\s^2^(Fo^2^)+(0.0768P)^2^+2.3002P] where P=(Fo^2^+2Fc^2^)/3'
_refine_ls_weighting_scheme calc
_refine_ls_wR_factor_gt 0.1266
_refine_ls_wR_factor_ref 0.1307
_reflns_number_gt 2433
_reflns_number_total 2769
_reflns_threshold_expression I>2\s(I)
_cod_data_source_file c4cc10270c2.cif
_cod_data_source_block k099
_cod_database_code 7117101

loop_
_symmetry_equiv_pos_site_id
_symmetry_equiv_pos_as_xyz
1 x,y,z
2 1/2-x,-y,1/2+z
3 1/2+x,1/2-y,-z
4 -x,1/2+y,1/2-z
5 -x,-y,-z
6 1/2+x,y,1/2-z
7 1/2-x,1/2+y,z
8 x,1/2-y,1/2+z

loop_
_atom_site_aniso_label
_atom_site_aniso_U_11
_atom_site_aniso_U_22
_atom_site_aniso_U_33
_atom_site_aniso_U_23
_atom_site_aniso_U_13
_atom_site_aniso_U_12
N1 0.0218(11) 0.0263(10) 0.0333(11) 0.0022(9) 0.0010(10) 0.0014(8)
C1 0.0220(12) 0.0252(12) 0.0287(12) -0.0005(9) 0.0016(10) -0.0006(9)
C2 0.0273(13) 0.0253(13) 0.0339(12) 0.0028(10) 0.0013(10) -0.0013(10)
C3 0.0231(11) 0.0282(13) 0.0411(14) -0.0017(11) 0.0042(10) -0.0016(10)
C4 0.0273(13) 0.0337(13) 0.0359(14) -0.0088(11) 0.0098(10) -0.0049(11)
C5 0.0347(15) 0.0340(14) 0.0304(13) -0.0020(10) 0.0027(11) -0.0032(11)
C6 0.0290(14) 0.0313(14) 0.0322(13) 0.0004(10) 0.0027(11) 0.0013(10)
C7 0.0234(12) 0.0250(13) 0.0329(13) 0.0033(9) 0.0011(10) 0.0005(9)
C8 0.0258(12) 0.0248(13) 0.0309(13) 0.0025(9) 0.0024(10) 0.0012(9)
C9 0.0278(13) 0.0286(14) 0.0321(13) 0.0019(10) 0.0019(10) -0.0003(9)
C10 0.0388(15) 0.0284(13) 0.0325(13) 0.0013(10) 0.0020(11) 0.0019(11)
C11 0.0307(14) 0.0313(13) 0.0358(13) 0.0026(11) 0.0119(11) 0.0044(11)
C12 0.0245(14) 0.0250(13) 0.0412(15) 0.0020(10) 0.0073(10) 0.0019(10)
C13 0.0246(13) 0.0233(12) 0.0326(13) 0.0026(9) 0.0014(10) 0.0034(9)
C14 0.0214(11) 0.0301(13) 0.0379(13) -0.0030(10) 0.0037(10) -0.0011(10)
C15 0.0197(13) 0.0377(16) 0.0340(14) 0.0012(10) 0.0015(10) -0.0006(10)
Br1 0.0301(2) 0.0282(2) 0.0585(3) -0.0014(1) 0.0070(1) 0.0018(1)

loop_
_atom_site_label
_atom_site_type_symbol
_atom_site_thermal_displace_type
_atom_site_fract_x
_atom_site_fract_y
_atom_site_fract_z
_atom_site_occupancy
_atom_site_U_iso_or_equiv
_atom_site_calc_flag
_atom_site_refinement_flags
N1 N Uani 0.08116(13) -0.2413(3) 0.06386(13) 1.000 0.0271(6) . .
C1 C Uani 0.02700(14) -0.2242(3) 0.11391(13) 1.000 0.0253(7) . .
C2 C Uani -0.03505(14) -0.1408(4) 0.09591(14) 1.000 0.0288(7) . .
C3 C Uani -0.08677(14) -0.1244(4) 0.14456(15) 1.000 0.0308(7) . .
C4 C Uani -0.07648(15) -0.1906(4) 0.21012(15) 1.000 0.0323(8) . .
C5 C Uani -0.01387(16) -0.2742(4) 0.22736(15) 1.000 0.0330(8) . .
C6 C Uani 0.03826(15) -0.2913(4) 0.17942(14) 1.000 0.0308(8) . .
C7 C Uani 0.06751(14) -0.2840(3) 0.00099(14) 1.000 0.0271(7) . .
C8 C Uani 0.12012(15) -0.2958(4) -0.05051(14) 1.000 0.0272(7) . .
C9 C Uani 0.10352(13) -0.3652(4) -0.11514(14) 1.000 0.0295(8) . .
C10 C Uani 0.15359(16) -0.3691(4) -0.16536(14) 1.000 0.0332(8) . .
C11 C Uani 0.21982(15) -0.3019(4) -0.15116(15) 1.000 0.0326(8) . .
C12 C Uani 0.23643(16) -0.2314(4) -0.08730(15) 1.000 0.0302(8) . .
C13 C Uani 0.18670(14) -0.2281(3) -0.03627(14) 1.000 0.0268(7) . .
C14 C Uani 0.19934(13) -0.1414(4) 0.03189(14) 1.000 0.0298(7) . .
C15 C Uani 0.15438(15) -0.2270(4) 0.08634(14) 1.000 0.0305(8) . .
Br1 Br Uani -0.09950(2) -0.27582(5) -0.08361(2) 1.000 0.0389(1) . .
H2 H Uiso -0.04210 -0.09570 0.05100 1.000 0.0350 calc R
H3 H Uiso -0.12950 -0.06740 0.13290 1.000 0.0370 calc R
H4 H Uiso -0.11210 -0.17880 0.24320 1.000 0.0390 calc R
H5 H Uiso -0.00690 -0.31970 0.27220 1.000 0.0400 calc R
H6 H Uiso 0.08110 -0.34800 0.19110 1.000 0.0370 calc R
H7 H Uiso 0.02080 -0.30840 -0.01140 1.000 0.0330 calc R
H9 H Uiso 0.05810 -0.40930 -0.12440 1.000 0.0350 calc R
H10 H Uiso 0.14300 -0.41710 -0.20920 1.000 0.0400 calc R
H11 H Uiso 0.25420 -0.30430 -0.18570 1.000 0.0390 calc R
H12 H Uiso 0.28170 -0.18550 -0.07860 1.000 0.0360 calc R
H14A H Uiso 0.18980 -0.00630 0.02920 1.000 0.0360 calc R
H14B H Uiso 0.24860 -0.15760 0.04440 1.000 0.0360 calc R
H15A H Uiso 0.17200 -0.35270 0.09750 1.000 0.0370 calc R
H15B H Uiso 0.15690 -0.15000 0.12800 1.000 0.0370 calc R

loop_
_atom_type_symbol
_atom_type_description
_atom_type_scat_dispersion_real
_atom_type_scat_dispersion_imag
_atom_type_scat_source
N N 0.0311 0.0180 'International Tables Vol C Tables 4.2.6.8 and 6.1.1.4'
Br Br -0.6763 1.2805 'International Tables Vol C Tables 4.2.6.8 and 6.1.1.4'
H H 0.0000 0.0000 'International Tables Vol C Tables 4.2.6.8 and 6.1.1.4'
C C 0.0181 0.0091 'International Tables Vol C Tables 4.2.6.8 and 6.1.1.4'

loop_
_geom_angle_atom_site_label_1
_geom_angle_atom_site_label_2
_geom_angle_atom_site_label_3
_geom_angle
_geom_angle_site_symmetry_1
_geom_angle_site_symmetry_2
_geom_angle_site_symmetry_3
_geom_angle_publ_flag
C1 N1 C7 121.5(2) . . . yes
C1 N1 C15 118.8(2) . . . yes
C7 N1 C15 119.5(2) . . . yes
N1 C1 C2 119.4(2) . . . yes
N1 C1 C6 119.3(2) . . . yes
C2 C1 C6 121.4(3) . . . no
C1 C2 C3 118.9(3) . . . no
C2 C3 C4 120.5(3) . . . no
C3 C4 C5 119.9(3) . . . no
C4 C5 C6 120.3(3) . . . no
C1 C6 C5 119.0(3) . . . no
N1 C7 C8 122.7(3) . . . yes
C7 C8 C9 119.9(3) . . . no
C7 C8 C13 119.2(2) . . . no
C9 C8 C13 120.9(3) . . . no
C8 C9 C10 119.6(2) . . . no
C9 C10 C11 119.4(3) . . . no
C10 C11 C12 121.2(3) . . . no
C11 C12 C13 119.9(3) . . . no
C8 C13 C12 118.9(3) . . . no
C8 C13 C14 118.2(2) . . . no
C12 C13 C14 122.7(2) . . . no
C13 C14 C15 111.8(2) . . . no
N1 C15 C14 111.4(2) . . . yes
C1 C2 H2 121.00 . . . no
C3 C2 H2 121.00 . . . no
C2 C3 H3 120.00 . . . no
C4 C3 H3 120.00 . . . no
C3 C4 H4 120.00 . . . no
C5 C4 H4 120.00 . . . no
C4 C5 H5 120.00 . . . no
C6 C5 H5 120.00 . . . no
C1 C6 H6 121.00 . . . no
C5 C6 H6 120.00 . . . no
N1 C7 H7 119.00 . . . no
C8 C7 H7 119.00 . . . no
C8 C9 H9 120.00 . . . no
C10 C9 H9 120.00 . . . no
C9 C10 H10 120.00 . . . no
C11 C10 H10 120.00 . . . no
C10 C11 H11 119.00 . . . no
C12 C11 H11 119.00 . . . no
C11 C12 H12 120.00 . . . no
C13 C12 H12 120.00 . . . no
C13 C14 H14A 109.00 . . . no
C13 C14 H14B 109.00 . . . no
C15 C14 H14A 109.00 . . . no
C15 C14 H14B 109.00 . . . no
H14A C14 H14B 108.00 . . . no
N1 C15 H15A 109.00 . . . no
N1 C15 H15B 109.00 . . . no
C14 C15 H15A 109.00 . . . no
C14 C15 H15B 109.00 . . . no
H15A C15 H15B 108.00 . . . no

loop_
_geom_bond_atom_site_label_1
_geom_bond_atom_site_label_2
_geom_bond_distance
_geom_bond_site_symmetry_1
_geom_bond_site_symmetry_2
_geom_bond_publ_flag
N1 C1 1.442(4) . . yes
N1 C7 1.301(4) . . yes
N1 C15 1.486(4) . . yes
C1 C2 1.386(4) . . no
C1 C6 1.393(4) . . no
C2 C3 1.388(4) . . no
C3 C4 1.388(4) . . no
C4 C5 1.392(4) . . no
C5 C6 1.385(4) . . no
C7 C8 1.437(4) . . no
C8 C9 1.402(4) . . no
C8 C13 1.403(4) . . no
C9 C10 1.383(4) . . no
C10 C11 1.396(4) . . no
C11 C12 1.392(4) . . no
C12 C13 1.389(4) . . no
C13 C14 1.498(4) . . no
C14 C15 1.510(4) . . no
C2 H2 0.9500 . . no
C3 H3 0.9500 . . no
C4 H4 0.9500 . . no
C5 H5 0.9500 . . no
C6 H6 0.9500 . . no
C7 H7 0.9500 . . no
C9 H9 0.9500 . . no
C10 H10 0.9500 . . no
C11 H11 0.9500 . . no
C12 H12 0.9500 . . no
C14 H14A 0.9900 . . no
C14 H14B 0.9900 . . no
C15 H15A 0.9900 . . no
C15 H15B 0.9900 . . no

loop_
_geom_contact_atom_site_label_1
_geom_contact_atom_site_label_2
_geom_contact_distance
_geom_contact_site_symmetry_1
_geom_contact_site_symmetry_2
_geom_contact_publ_flag
Br1 C14 3.707(3) . 5_555 no
Br1 N1 3.509(2) . 5_545 no
Br1 C7 3.609(2) . 5_545 no
Br1 C7 3.630(3) . . no
Br1 C15 3.727(3) . 5_545 no
Br1 H14B 3.0700 . 3_445 no
Br1 H7 2.7300 . . no
Br1 H15A 3.0300 . 5_545 no
Br1 H2 3.1500 . . no
Br1 H14A 2.8800 . 5_555 no
N1 Br1 3.509(2) . 5_545 no
C3 C8 3.599(4) . 5_555 no
C3 C9 3.580(4) . 5_555 no
C7 Br1 3.609(2) . 5_545 no
C7 Br1 3.630(3) . . no
C8 C3 3.599(4) . 5_555 no
C9 C3 3.580(4) . 5_555 no
C11 C12 3.437(4) . 7_545 no
C12 C11 3.437(4) . 7_555 no
C14 Br1 3.707(3) . 5_555 no
C15 Br1 3.727(3) . 5_545 no
C2 H7 2.6600 . . no
C4 H10 3.1000 . 5_545 no
C6 H9 3.0400 . 5_545 no
C6 H15A 3.0800 . . no
C6 H15B 2.7000 . . no
C7 H2 2.9500 . 5_555 no
C7 H2 2.7000 . . no
C8 H3 3.0800 . 5_555 no
C11 H3 3.0800 . 3_545 no
C12 H3 3.1000 . 3_545 no
C13 H3 3.0600 . 5_555 no
C15 H6 2.6500 . . no
H2 C7 2.7000 . . no
H2 H7 2.3100 . . no
H2 Br1 3.1500 . . no
H2 C7 2.9500 . 5_555 no
H3 C13 3.0600 . 5_555 no
H3 C12 3.1000 . 3_445 no
H3 C8 3.0800 . 5_555 no
H3 C11 3.0800 . 3_445 no
H6 C15 2.6500 . . no
H6 H15A 2.5400 . . no
H6 H15B 2.3900 . . no
H7 Br1 2.7300 . . no
H7 H9 2.4500 . . no
H7 C2 2.6600 . . no
H7 H2 2.3100 . . no
H9 H7 2.4500 . . no
H9 C6 3.0400 . 5_545 no
H10 C4 3.1000 . 5_545 no
H12 H14B 2.5100 . . no
H14A Br1 2.8800 . 5_555 no
H14B Br1 3.0700 . 3_545 no
H14B H12 2.5100 . . no
H15A H6 2.5400 . . no
H15A C6 3.0800 . . no
H15A Br1 3.0300 . 5_545 no
H15B C6 2.7000 . . no
H15B H6 2.3900 . . no

loop_
_geom_hbond_atom_site_label_D
_geom_hbond_atom_site_label_H
_geom_hbond_atom_site_label_A
_geom_hbond_distance_DH
_geom_hbond_distance_HA
_geom_hbond_distance_DA
_geom_hbond_angle_DHA
_geom_hbond_site_symmetry_A
_geom_hbond_publ_flag
C7 H7 Br1 0.9500 2.7300 3.630(3) 158.00 . yes
C14 H14A Br1 0.9900 2.8800 3.707(3) 142.00 5_555 yes

loop_
_geom_torsion_atom_site_label_1
_geom_torsion_atom_site_label_2
_geom_torsion_atom_site_label_3
_geom_torsion_atom_site_label_4
_geom_torsion
_geom_torsion_site_symmetry_1
_geom_torsion_site_symmetry_2
_geom_torsion_site_symmetry_3
_geom_torsion_site_symmetry_4
_geom_torsion_publ_flag
C7 N1 C1 C2 -39.7(3) . . . . no
C15 N1 C1 C2 146.0(2) . . . . no
C7 N1 C1 C6 140.5(3) . . . . no
C15 N1 C1 C6 -33.8(3) . . . . no
C1 N1 C7 C8 177.8(2) . . . . no
C15 N1 C7 C8 -8.0(4) . . . . no
C1 N1 C15 C14 -147.9(2) . . . . no
C7 N1 C15 C14 37.7(3) . . . . no
N1 C1 C2 C3 -179.8(2) . . . . no
C2 C1 C6 C5 0.1(4) . . . . no
N1 C1 C6 C5 179.9(2) . . . . no
C6 C1 C2 C3 0.0(4) . . . . no
C1 C2 C3 C4 -0.1(4) . . . . no
C2 C3 C4 C5 0.0(4) . . . . no
C3 C4 C5 C6 0.1(4) . . . . no
C4 C5 C6 C1 -0.2(4) . . . . no
N1 C7 C8 C9 171.9(2) . . . . no
N1 C7 C8 C13 -11.5(4) . . . . no
C7 C8 C13 C12 -176.9(2) . . . . no
C7 C8 C13 C14 -1.6(4) . . . . no
C13 C8 C9 C10 0.8(4) . . . . no
C9 C8 C13 C14 175.0(3) . . . . no
C9 C8 C13 C12 -0.3(4) . . . . no
C7 C8 C9 C10 177.3(3) . . . . no
C8 C9 C10 C11 -0.7(4) . . . . no
C9 C10 C11 C12 0.2(4) . . . . no
C10 C11 C12 C13 0.4(4) . . . . no
C11 C12 C13 C14 -175.3(3) . . . . no
C11 C12 C13 C8 -0.3(4) . . . . no
C8 C13 C14 C15 30.9(3) . . . . no
C12 C13 C14 C15 -154.0(2) . . . . no
C13 C14 C15 N1 -47.3(3) . . . . no
